data_7061241
loop_
_publ_author_name
'Kumah, Robert T.'
'Vijayan, Paranthaman'
'Ojwach, Stephen O.'

_publ_section_title
;
 Carboxamide carbonyl-ruthenium(ii) complexes: detailed structural and
 mechanistic studies in the transfer hydrogenation of ketones
;
_journal_issue 7
_journal_name_full 'New Journal of Chemistry'
_journal_page_first 3146
_journal_page_last 3155
_journal_paper_doi 10.1039/D1NJ05657C
_journal_volume 46
_journal_year 2022
_chemical_formula_moiety 'C49 H37 Cl N4 O2 P2 Ru S'
_chemical_formula_sum 'C49 H37 Cl N4 O2 P2 Ru S'
_chemical_formula_weight 944.34
_space_group_crystal_system monoclinic
_space_group_IT_number 14
_space_group_name_Hall '-P 2ybc'
_space_group_name_H-M_alt 'P 1 21/c 1'
_atom_sites_solution_hydrogens geom
_atom_sites_solution_primary dual
_audit_creation_date 2021-05-25
_audit_creation_method
;
Olex2 1.3
(compiled 2020.11.12 svn.r5f609507 for OlexSys, GUI svn.r6272)
;
_audit_update_record
;
2021-05-28 deposited with the CCDC.	2022-01-25 downloaded from the CCDC.
;
_cell_angle_alpha 90
_cell_angle_beta 97.809(4)
_cell_angle_gamma 90
_cell_formula_units_Z 8
_cell_length_a 21.3269(17)
_cell_length_b 12.2526(10)
_cell_length_c 37.414(3)
_cell_measurement_reflns_used 9806
_cell_measurement_temperature 100.05
_cell_measurement_theta_max 28.00
_cell_measurement_theta_min 2.45
_cell_volume 9686.0(14)
_computing_molecular_graphics 'Olex2 1.3 (Dolomanov et al., 2009)'
_computing_publication_material 'Olex2 1.3 (Dolomanov et al., 2009)'
_computing_structure_refinement 'SHELXL 2016/6 (Sheldrick, 2015)'
_computing_structure_solution 'SHELXT 2014/5 (Sheldrick, 2014)'
_diffrn_ambient_temperature 100.05
_diffrn_detector 'Bruker APEX2 area detector'
_diffrn_detector_area_resol_mean 7.9
_diffrn_detector_type 'CCD area detector'
_diffrn_measured_fraction_theta_full 1.000
_diffrn_measured_fraction_theta_max 0.996
_diffrn_measurement_device 'three-circle diffractometer'
_diffrn_measurement_device_type 'Bruker SMART APEX2 area detector'
_diffrn_measurement_method '\w and \f scans'
_diffrn_radiation_monochromator 'mirror optics'
_diffrn_radiation_probe x-ray
_diffrn_radiation_type MoK\a
_diffrn_radiation_wavelength 0.71073
_diffrn_reflns_av_R_equivalents 0.0515
_diffrn_reflns_av_unetI/netI 0.0359
_diffrn_reflns_Laue_measured_fraction_full 1.000
_diffrn_reflns_Laue_measured_fraction_max 0.996
_diffrn_reflns_limit_h_max 28
_diffrn_reflns_limit_h_min -28
_diffrn_reflns_limit_k_max 16
_diffrn_reflns_limit_k_min -16
_diffrn_reflns_limit_l_max 49
_diffrn_reflns_limit_l_min -49
_diffrn_reflns_number 176145
_diffrn_reflns_point_group_measured_fraction_full 1.000
_diffrn_reflns_point_group_measured_fraction_max 0.996
_diffrn_reflns_theta_full 25.242
_diffrn_reflns_theta_max 28.300
_diffrn_reflns_theta_min 1.099
_diffrn_source 'microfocus sealed X-ray tube'
_diffrn_source_type 'Incoatec I\ms'
_exptl_absorpt_coefficient_mu 0.529
_exptl_absorpt_correction_T_max 0.933
_exptl_absorpt_correction_T_min 0.853
_exptl_absorpt_correction_type multi-scan
_exptl_absorpt_process_details 'SADABS (Bruker)'
_exptl_crystal_colour orange
_exptl_crystal_colour_primary orange
_exptl_crystal_density_diffrn 1.295
_exptl_crystal_description plate
_exptl_crystal_F_000 3856
_exptl_crystal_size_max 0.26
_exptl_crystal_size_mid 0.2
_exptl_crystal_size_min 0.14
_refine_diff_density_max 1.220
_refine_diff_density_min -0.783
_refine_diff_density_rms 0.074
_refine_ls_extinction_method none
_refine_ls_goodness_of_fit_ref 1.008
_refine_ls_hydrogen_treatment constr
_refine_ls_matrix_type full
_refine_ls_number_parameters 1069
_refine_ls_number_reflns 23988
_refine_ls_number_restraints 12
_refine_ls_restrained_S_all 1.008
_refine_ls_R_factor_all 0.0470
_refine_ls_R_factor_gt 0.0345
_refine_ls_shift/su_max 0.003
_refine_ls_shift/su_mean 0.000
_refine_ls_structure_factor_coef Fsqd
_refine_ls_weighting_details 'w=1/[\s^2^(Fo^2^)+(0.0316P)^2^+9.4494P] where P=(Fo^2^+2Fc^2^)/3'
_refine_ls_weighting_scheme calc
_refine_ls_wR_factor_gt 0.0769
_refine_ls_wR_factor_ref 0.0824
_reflns_Friedel_coverage 0.000
_reflns_number_gt 19547
_reflns_number_total 23988
_reflns_threshold_expression 'I > 2\s(I)'
_cod_data_source_file d1nj05657c2.cif
_cod_data_source_block Ru1
_cod_depositor_comments
;
Adding full bibliography for 7061239--7061241.cif.

2024-09-02
Z value and formula fixed to values more according to usual
chemical conventions.                 miguel
;
_cod_original_formula_sum 'C98 H74 Cl2 N8 O4 P4 Ru2 S2'
_cod_original_formula_weight 1888.69
_cod_original_formula_moiety '2(C49 H37 Cl N4 O2 P2 Ru S)'
_cod_original_formula_units_Z 4
_cod_original_cell_volume 9685.9(14)
_cod_database_code 7061241
_shelx_shelxl_version_number 2016/6
_shelx_space_group_comment
;
The symmetry employed for this shelxl refinement is uniquely defined
by the following loop, which should always be used as a source of
symmetry information in preference to the above space-group names.
They are only intended as comments.
;
_shelx_estimated_absorpt_t_max 0.930
_shelx_estimated_absorpt_t_min 0.875
_olex2_refinement_description
;
1. Fixed Uiso
 At 1.2 times of:
  All C(H) groups
2. Uiso/Uaniso restraints and constraints
O4 \\sim C50: within 2A with sigma of 0.001 and sigma for terminal atoms of
0.002 within 2A
O2 \\sim C49: within 2A with sigma of 0.001 and sigma for terminal atoms of
0.002 within 2A
Uanis(O2) = Uanis(C49)
Uanis(O4) = Uanis(C50)
3.a Aromatic/amide H refined with riding coordinates:
 C2(H2), C3(H3), C4(H4), C5(H5), C6(H6), C8(H8), C9(H9), C10(H10), C11(H11),
 C12(H12), C14(H14), C15(H15), C16(H16), C17(H17), C18(H18), C20(H20), C21(H21),
  C22(H22), C23(H23), C24(H24), C26(H26), C27(H27), C28(H28), C29(H29),
 C30(H30), C32(H32), C33(H33), C34(H34), C35(H35), C36(H36), C38(H38), C39(H39),
  C40(H40), C41(H41), C46(H46), C47(H47), C48(H48), C51(H51), C52(H52),
 C53(H53), C54(H54), C55(H55), C58(H58), C59(H59), C60(H60), C61(H61), C62(H62),
  C64(H64), C65(H65), C66(H66), C67(H67), C68(H68), C70(H70), C71(H71),
 C72(H72), C73(H73), C74(H74), C76(H76), C77(H77), C78(H78), C79(H79), C80(H80),
  C82(H82), C83(H83), C84(H84), C85(H85), C86(H86), C88(H88), C89(H89),
 C90(H90), C91(H91), C95(H95), C96(H96), C97(H97)
;
_smtbx_masks_void_probe_radius 1.2
_smtbx_masks_void_truncation_radius 1.2
_platon_squeeze_void_probe_radius 1.20
_olex2_submission_special_instructions 'No special instructions were received'

loop_
_space_group_symop_operation_xyz
'x, y, z'
'-x, y+1/2, -z+1/2'
'-x, -y, -z'
'x, -y-1/2, z-1/2'

loop_
_atom_site_label
_atom_site_type_symbol
_atom_site_fract_x
_atom_site_fract_y
_atom_site_fract_z
_atom_site_U_iso_or_equiv
_atom_site_adp_type
_atom_site_occupancy
_atom_site_site_symmetry_order
_atom_site_calc_flag
_atom_site_refinement_flags_posn
_atom_site_refinement_flags_adp
_atom_site_refinement_flags_occupancy
_atom_site_disorder_assembly
_atom_site_disorder_group
Ru1 Ru 0.49967(2) 0.43035(2) 0.60093(2) 0.00920(4) Uani 1 1 d . . . . .
Cl1 Cl 0.47093(2) 0.54096(4) 0.54745(2) 0.01409(9) Uani 1 1 d . . . . .
S1 S 0.55513(3) 0.21227(4) 0.70700(2) 0.01853(11) Uani 1 1 d . . . . .
P05 P 0.40939(2) 0.31782(4) 0.58421(2) 0.01100(10) Uani 1 1 d . . . . .
P07 P 0.58742(2) 0.54904(4) 0.61994(2) 0.01227(10) Uani 1 1 d . . . . .
O1 O 0.60069(7) 0.16158(12) 0.64806(4) 0.0207(3) Uani 1 1 d . . . . .
O2 O 0.42442(8) 0.56297(14) 0.64373(4) 0.0270(3) Uani 1 1 d . U . . .
N1 N 0.48631(9) 0.38250(15) 0.68728(5) 0.0192(4) Uani 1 1 d . . . . .
N2 N 0.53517(7) 0.31334(13) 0.64001(4) 0.0121(3) Uani 1 1 d . . . . .
N3 N 0.55541(7) 0.33003(13) 0.57178(4) 0.0113(3) Uani 1 1 d . . . . .
N4 N 0.63347(9) 0.18264(15) 0.54116(5) 0.0240(4) Uani 1 1 d . . . . .
C1 C 0.57260(11) 0.69666(17) 0.61797(5) 0.0185(4) Uani 1 1 d . . . . .
C2 C 0.51361(11) 0.74027(17) 0.60572(5) 0.0191(4) Uani 1 1 d . . . . .
H2 H 0.478925 0.692948 0.598469 0.023 Uiso 1 1 calc R U . . .
C3 C 0.50472(12) 0.85331(18) 0.60395(6) 0.0271(5) Uani 1 1 d . . . . .
H3 H 0.464236 0.882434 0.595231 0.033 Uiso 1 1 calc R U . . .
C4 C 0.55463(14) 0.92252(19) 0.61483(7) 0.0332(6) Uani 1 1 d . . . . .
H4 H 0.548545 0.999309 0.613585 0.040 Uiso 1 1 calc R U . . .
C5 C 0.61339(14) 0.8803(2) 0.62752(8) 0.0389(7) Uani 1 1 d . . . . .
H5 H 0.647556 0.928160 0.635341 0.047 Uiso 1 1 calc R U . . .
C6 C 0.62283(12) 0.7683(2) 0.62893(7) 0.0310(6) Uani 1 1 d . . . . .
H6 H 0.663603 0.739860 0.637385 0.037 Uiso 1 1 calc R U . . .
C7 C 0.65612(9) 0.53896(17) 0.59580(6) 0.0162(4) Uani 1 1 d . . . . .
C8 C 0.64471(10) 0.54073(17) 0.55831(6) 0.0174(4) Uani 1 1 d . . . . .
H8 H 0.602593 0.548060 0.546494 0.021 Uiso 1 1 calc R U . . .
C9 C 0.69422(10) 0.53191(18) 0.53803(6) 0.0218(5) Uani 1 1 d . . . . .
H9 H 0.685876 0.532185 0.512436 0.026 Uiso 1 1 calc R U . . .
C10 C 0.75589(11) 0.5227(2) 0.55504(6) 0.0278(5) Uani 1 1 d . . . . .
H10 H 0.789712 0.514405 0.541150 0.033 Uiso 1 1 calc R U . . .
C11 C 0.76799(11) 0.5256(2) 0.59200(7) 0.0331(6) Uani 1 1 d . . . . .
H11 H 0.810412 0.521858 0.603613 0.040 Uiso 1 1 calc R U . . .
C12 C 0.71867(10) 0.5339(2) 0.61253(6) 0.0266(5) Uani 1 1 d . . . . .
H12 H 0.727526 0.536168 0.638103 0.032 Uiso 1 1 calc R U . . .
C13 C 0.61757(9) 0.52293(17) 0.66685(5) 0.0156(4) Uani 1 1 d . . . . .
C14 C 0.65568(9) 0.43242(18) 0.67695(6) 0.0190(4) Uani 1 1 d . . . . .
H14 H 0.672303 0.390680 0.659015 0.023 Uiso 1 1 calc R U . . .
C15 C 0.66943(10) 0.40299(19) 0.71288(6) 0.0248(5) Uani 1 1 d . . . . .
H15 H 0.695836 0.341875 0.719589 0.030 Uiso 1 1 calc R U . . .
C16 C 0.64465(11) 0.4628(2) 0.73894(6) 0.0284(5) Uani 1 1 d . . . . .
H16 H 0.653250 0.441373 0.763521 0.034 Uiso 1 1 calc R U . . .
C17 C 0.60759(11) 0.5531(2) 0.72964(6) 0.0285(5) Uani 1 1 d . . . . .
H17 H 0.591350 0.594492 0.747798 0.034 Uiso 1 1 calc R U . . .
C18 C 0.59399(11) 0.58358(19) 0.69363(6) 0.0228(5) Uani 1 1 d . . . . .
H18 H 0.568511 0.646012 0.687228 0.027 Uiso 1 1 calc R U . . .
C19 C 0.33584(9) 0.38391(16) 0.56457(5) 0.0131(4) Uani 1 1 d . . . . .
C20 C 0.32668(9) 0.49608(17) 0.56663(5) 0.0155(4) Uani 1 1 d . . . . .
H20 H 0.359858 0.541477 0.577720 0.019 Uiso 1 1 calc R U . . .
C21 C 0.26874(9) 0.54179(17) 0.55237(6) 0.0178(4) Uani 1 1 d . . . . .
H21 H 0.262720 0.618459 0.553548 0.021 Uiso 1 1 calc R U . . .
C22 C 0.21986(9) 0.47579(17) 0.53649(6) 0.0172(4) Uani 1 1 d . . . . .
H22 H 0.180426 0.507313 0.526945 0.021 Uiso 1 1 calc R U . . .
C23 C 0.22848(9) 0.36401(17) 0.53454(6) 0.0175(4) Uani 1 1 d . . . . .
H23 H 0.194850 0.318930 0.523810 0.021 Uiso 1 1 calc R U . . .
C24 C 0.28614(9) 0.31781(17) 0.54821(5) 0.0157(4) Uani 1 1 d . . . . .
H24 H 0.292088 0.241234 0.546520 0.019 Uiso 1 1 calc R U . . .
C25 C 0.41900(9) 0.22027(16) 0.54824(5) 0.0132(4) Uani 1 1 d . . . . .
C26 C 0.41996(9) 0.10705(17) 0.55162(6) 0.0186(4) Uani 1 1 d . . . . .
H26 H 0.415719 0.074417 0.574201 0.022 Uiso 1 1 calc R U . . .
C27 C 0.42711(10) 0.04159(18) 0.52208(6) 0.0224(5) Uani 1 1 d . . . . .
H27 H 0.427671 -0.035577 0.524568 0.027 Uiso 1 1 calc R U . . .
C28 C 0.43338(9) 0.08816(18) 0.48915(6) 0.0209(5) Uani 1 1 d . . . . .
H28 H 0.438271 0.043133 0.469041 0.025 Uiso 1 1 calc R U . . .
C29 C 0.43253(10) 0.20051(18) 0.48550(6) 0.0199(4) Uani 1 1 d . . . . .
H29 H 0.436834 0.232627 0.462849 0.024 Uiso 1 1 calc R U . . .
C30 C 0.42544(9) 0.26621(17) 0.51474(5) 0.0175(4) Uani 1 1 d . . . . .
H30 H 0.424942 0.343314 0.512032 0.021 Uiso 1 1 calc R U . . .
C31 C 0.38246(10) 0.24006(17) 0.62101(5) 0.0172(4) Uani 1 1 d . . . . .
C32 C 0.41696(11) 0.15272(18) 0.63758(6) 0.0225(5) Uani 1 1 d . . . . .
H32 H 0.455578 0.131578 0.629563 0.027 Uiso 1 1 calc R U . . .
C33 C 0.39525(12) 0.0964(2) 0.66573(7) 0.0357(6) Uani 1 1 d . . . . .
H33 H 0.418390 0.035824 0.676474 0.043 Uiso 1 1 calc R U . . .
C34 C 0.33981(13) 0.1288(3) 0.67807(7) 0.0466(8) Uani 1 1 d . . . . .
H34 H 0.324796 0.089700 0.697122 0.056 Uiso 1 1 calc R U . . .
C35 C 0.30635(12) 0.2170(3) 0.66302(7) 0.0419(7) Uani 1 1 d . . . . .
H35 H 0.268933 0.239882 0.672030 0.050 Uiso 1 1 calc R U . . .
C36 C 0.32740(10) 0.2726(2) 0.63455(6) 0.0268(5) Uani 1 1 d . . . . .
H36 H 0.304109 0.333569 0.624159 0.032 Uiso 1 1 calc R U . . .
C37 C 0.51844(10) 0.28019(18) 0.73942(6) 0.0211(5) Uani 1 1 d . . . . .
C38 C 0.52308(12) 0.2598(2) 0.77623(6) 0.0291(5) Uani 1 1 d . . . . .
H38 H 0.546974 0.199847 0.786838 0.035 Uiso 1 1 calc R U . . .
C39 C 0.49198(14) 0.3293(2) 0.79691(7) 0.0367(7) Uani 1 1 d . . . . .
H39 H 0.495117 0.317763 0.822192 0.044 Uiso 1 1 calc R U . . .
C40 C 0.45598(15) 0.4164(2) 0.78127(7) 0.0395(7) Uani 1 1 d . . . . .
H40 H 0.434431 0.462375 0.796030 0.047 Uiso 1 1 calc R U . . .
C41 C 0.45116(13) 0.4368(2) 0.74486(7) 0.0330(6) Uani 1 1 d . . . . .
H41 H 0.426521 0.496061 0.734338 0.040 Uiso 1 1 calc R U . . .
C42 C 0.48340(11) 0.36814(18) 0.72368(6) 0.0227(5) Uani 1 1 d . . . . .
C43 C 0.52277(9) 0.31045(16) 0.67515(5) 0.0145(4) Uani 1 1 d . . . . .
C44 C 0.57500(9) 0.23700(16) 0.62951(5) 0.0141(4) Uani 1 1 d . . . . .
C45 C 0.58579(9) 0.24819(16) 0.59126(5) 0.0137(4) Uani 1 1 d . . . . .
C46 C 0.62460(10) 0.17646(18) 0.57567(6) 0.0208(4) Uani 1 1 d . . . . .
H46 H 0.645726 0.120569 0.590240 0.025 Uiso 1 1 calc R U . . .
C47 C 0.60252(10) 0.26319(18) 0.52234(6) 0.0213(5) Uani 1 1 d . . . . .
H47 H 0.607237 0.270589 0.497566 0.026 Uiso 1 1 calc R U . . .
C48 C 0.56381(9) 0.33661(17) 0.53713(5) 0.0155(4) Uani 1 1 d . . . . .
H48 H 0.542965 0.392425 0.522402 0.019 Uiso 1 1 calc R U . . .
C49 C 0.44960(12) 0.5177(2) 0.63089(7) 0.0270(3) Uani 1 1 d . U . . .
Ru2 Ru 0.01525(2) 0.93778(2) 0.60218(2) 0.00978(4) Uani 1 1 d . . . . .
Cl2 Cl -0.02230(2) 1.05354(4) 0.55147(2) 0.01472(9) Uani 1 1 d . . . . .
S2 S 0.08956(3) 0.71369(4) 0.70438(2) 0.01953(11) Uani 1 1 d . . . . .
P06 P 0.10318(2) 1.05909(4) 0.61701(2) 0.01184(10) Uani 1 1 d . . . . .
P08 P -0.07432(2) 0.81979(4) 0.58846(2) 0.01175(10) Uani 1 1 d . . . . .
O3 O 0.13007(7) 0.67612(12) 0.64282(4) 0.0205(3) Uani 1 1 d . . . . .
O4 O -0.05780(8) 1.05986(13) 0.64914(5) 0.0265(3) Uani 1 1 d . U . . .
N5 N 0.01119(8) 0.87499(14) 0.68830(4) 0.0177(4) Uani 1 1 d . . . . .
N6 N 0.05944(7) 0.82115(13) 0.63890(4) 0.0124(3) Uani 1 1 d . . . . .
N7 N 0.06867(7) 0.84555(13) 0.56937(4) 0.0118(3) Uani 1 1 d . . . . .
N8 N 0.14179(9) 0.70484(16) 0.53301(5) 0.0255(4) Uani 1 1 d . . . . .
C01W C 0.00802(10) 0.84925(17) 0.72400(6) 0.0191(4) Uani 1 1 d . . . . .
C50 C -0.03295(12) 1.0179(2) 0.63495(7) 0.0265(3) Uani 1 1 d . U . . .
C51 C -0.07555(9) 0.61006(17) 0.55388(6) 0.0159(4) Uani 1 1 d . . . . .
H51 H -0.082650 0.577874 0.576077 0.019 Uiso 1 1 calc R U . . .
C52 C -0.07160(9) 0.54420(17) 0.52397(6) 0.0188(4) Uani 1 1 d . . . . .
H52 H -0.075621 0.467261 0.525846 0.023 Uiso 1 1 calc R U . . .
C53 C -0.06181(9) 0.59083(18) 0.49147(6) 0.0186(4) Uani 1 1 d . . . . .
H53 H -0.058875 0.545745 0.471109 0.022 Uiso 1 1 calc R U . . .
C54 C -0.05627(9) 0.70308(18) 0.48857(6) 0.0183(4) Uani 1 1 d . . . . .
H54 H -0.049816 0.734894 0.466199 0.022 Uiso 1 1 calc R U . . .
C55 C -0.06016(9) 0.76893(17) 0.51834(5) 0.0161(4) Uani 1 1 d . . . . .
H55 H -0.056690 0.845880 0.516189 0.019 Uiso 1 1 calc R U . . .
C56 C -0.06915(9) 0.72312(16) 0.55149(5) 0.0135(4) Uani 1 1 d . . . . .
C57 C -0.15223(9) 0.87921(17) 0.57387(5) 0.0148(4) Uani 1 1 d . . . . .
C58 C -0.16420(10) 0.99063(18) 0.57524(6) 0.0206(5) Uani 1 1 d . . . . .
H58 H -0.130946 1.039751 0.583572 0.025 Uiso 1 1 calc R U . . .
C59 C -0.22554(10) 1.0303(2) 0.56426(6) 0.0258(5) Uani 1 1 d . . . . .
H59 H -0.233748 1.106395 0.565078 0.031 Uiso 1 1 calc R U . . .
C60 C -0.27416(10) 0.95869(19) 0.55225(6) 0.0234(5) Uani 1 1 d . . . . .
H60 H -0.315643 0.985868 0.544938 0.028 Uiso 1 1 calc R U . . .
C61 C -0.26257(10) 0.84809(19) 0.55085(6) 0.0218(5) Uani 1 1 d . . . . .
H61 H -0.296042 0.799133 0.542753 0.026 Uiso 1 1 calc R U . . .
C62 C -0.20170(10) 0.80845(18) 0.56135(6) 0.0193(4) Uani 1 1 d . . . . .
H62 H -0.193715 0.732389 0.559981 0.023 Uiso 1 1 calc R U . . .
C63 C -0.08944(9) 0.73511(17) 0.62647(5) 0.0166(4) Uani 1 1 d . . . . .
C64 C -0.04890(10) 0.64870(18) 0.63800(6) 0.0199(4) Uani 1 1 d . . . . .
H64 H -0.014514 0.632245 0.625222 0.024 Uiso 1 1 calc R U . . .
C65 C -0.05816(12) 0.5867(2) 0.66782(7) 0.0291(5) Uani 1 1 d . . . . .
H65 H -0.030560 0.527629 0.675255 0.035 Uiso 1 1 calc R U . . .
C66 C -0.10768(14) 0.6112(2) 0.68665(7) 0.0409(7) Uani 1 1 d . . . . .
H66 H -0.114545 0.568175 0.706889 0.049 Uiso 1 1 calc R U . . .
C67 C -0.14721(13) 0.6977(3) 0.67622(7) 0.0402(7) Uani 1 1 d . . . . .
H67 H -0.180443 0.715368 0.689734 0.048 Uiso 1 1 calc R U . . .
C68 C -0.13875(11) 0.7591(2) 0.64607(6) 0.0282(5) Uani 1 1 d . . . . .
H68 H -0.166714 0.817779 0.638783 0.034 Uiso 1 1 calc R U . . .
C69 C 0.16731(9) 1.03907(16) 0.58962(5) 0.0145(4) Uani 1 1 d . . . . .
C70 C 0.15211(10) 1.06168(17) 0.55283(6) 0.0188(4) Uani 1 1 d . . . . .
H70 H 0.110999 1.087484 0.543773 0.023 Uiso 1 1 calc R U . . .
C71 C 0.19665(10) 1.04671(18) 0.52941(6) 0.0223(5) Uani 1 1 d . . . . .
H71 H 0.185994 1.062738 0.504478 0.027 Uiso 1 1 calc R U . . .
C72 C 0.25656(11) 1.0085(2) 0.54233(6) 0.0263(5) Uani 1 1 d . . . . .
H72 H 0.286727 0.996474 0.526248 0.032 Uiso 1 1 calc R U . . .
C73 C 0.27216(11) 0.9879(2) 0.57873(7) 0.0300(6) Uani 1 1 d . . . . .
H73 H 0.313461 0.962800 0.587698 0.036 Uiso 1 1 calc R U . . .
C74 C 0.22797(10) 1.00344(19) 0.60243(6) 0.0233(5) Uani 1 1 d . . . . .
H74 H 0.239385 0.989632 0.627458 0.028 Uiso 1 1 calc R U . . .
C75 C 0.08970(10) 1.20630(16) 0.61146(5) 0.0146(4) Uani 1 1 d . . . . .
C76 C 0.14180(11) 1.27506(18) 0.61129(6) 0.0213(5) Uani 1 1 d . . . . .
H76 H 0.182756 1.244588 0.611279 0.026 Uiso 1 1 calc R U . . .
C77 C 0.13432(12) 1.38765(19) 0.61112(6) 0.0274(5) Uani 1 1 d . . . . .
H77 H 0.170184 1.433801 0.611418 0.033 Uiso 1 1 calc R U . . .
C78 C 0.07490(12) 1.43252(19) 0.61052(7) 0.0288(5) Uani 1 1 d . . . . .
H78 H 0.069961 1.509567 0.610722 0.035 Uiso 1 1 calc R U . . .
C79 C 0.02245(11) 1.36565(18) 0.60963(6) 0.0240(5) Uani 1 1 d . . . . .
H79 H -0.018498 1.396914 0.608725 0.029 Uiso 1 1 calc R U . . .
C80 C 0.02953(10) 1.25192(17) 0.61007(5) 0.0174(4) Uani 1 1 d . . . . .
H80 H -0.006537 1.206083 0.609424 0.021 Uiso 1 1 calc R U . . .
C81 C 0.14029(9) 1.05136(17) 0.66390(5) 0.0150(4) Uani 1 1 d . . . . .
C82 C 0.13338(10) 1.13694(19) 0.68761(6) 0.0232(5) Uani 1 1 d . . . . .
H82 H 0.110847 1.200706 0.679026 0.028 Uiso 1 1 calc R U . . .
C83 C 0.15913(12) 1.1298(2) 0.72359(6) 0.0332(6) Uani 1 1 d . . . . .
H83 H 0.153903 1.188293 0.739571 0.040 Uiso 1 1 calc R U . . .
C84 C 0.19246(11) 1.0374(2) 0.73631(6) 0.0298(6) Uani 1 1 d . . . . .
H84 H 0.210892 1.033357 0.760856 0.036 Uiso 1 1 calc R U . . .
C85 C 0.19885(10) 0.95154(19) 0.71330(6) 0.0231(5) Uani 1 1 d . . . . .
H85 H 0.221138 0.887774 0.722113 0.028 Uiso 1 1 calc R U . . .
C86 C 0.17284(9) 0.95791(18) 0.67731(6) 0.0181(4) Uani 1 1 d . . . . .
H86 H 0.177211 0.898181 0.661648 0.022 Uiso 1 1 calc R U . . .
C87 C 0.04753(11) 0.76328(18) 0.73765(6) 0.0202(4) Uani 1 1 d . . . . .
C88 C 0.04878(12) 0.7279(2) 0.77309(6) 0.0292(5) Uani 1 1 d . . . . .
H88 H 0.075856 0.670082 0.782425 0.035 Uiso 1 1 calc R U . . .
C89 C 0.00937(12) 0.7794(2) 0.79435(6) 0.0304(6) Uani 1 1 d . . . . .
H89 H 0.009559 0.756637 0.818633 0.037 Uiso 1 1 calc R U . . .
C90 C -0.03048(12) 0.8640(2) 0.78077(6) 0.0286(5) Uani 1 1 d . . . . .
H90 H -0.057302 0.897448 0.795887 0.034 Uiso 1 1 calc R U . . .
C91 C -0.03175(11) 0.90016(19) 0.74583(6) 0.0247(5) Uani 1 1 d . . . . .
H91 H -0.058914 0.958161 0.736749 0.030 Uiso 1 1 calc R U . . .
C92 C 0.05065(9) 0.81196(16) 0.67461(5) 0.0154(4) Uani 1 1 d . . . . .
C93 C 0.09872(9) 0.74922(16) 0.62561(5) 0.0144(4) Uani 1 1 d . . . . .
C94 C 0.10207(9) 0.76284(16) 0.58657(5) 0.0138(4) Uani 1 1 d . . . . .
C95 C 0.13757(10) 0.69370(17) 0.56819(6) 0.0198(4) Uani 1 1 d . . . . .
H95 H 0.159967 0.635714 0.581067 0.024 Uiso 1 1 calc R U . . .
C96 C 0.10968(10) 0.78794(18) 0.51674(6) 0.0214(5) Uani 1 1 d . . . . .
H96 H 0.111882 0.799867 0.491852 0.026 Uiso 1 1 calc R U . . .
C97 C 0.07299(9) 0.85833(17) 0.53440(5) 0.0159(4) Uani 1 1 d . . . . .
H97 H 0.050735 0.916221 0.521396 0.019 Uiso 1 1 calc R U . . .

loop_
_atom_site_aniso_label
_atom_site_aniso_U_11
_atom_site_aniso_U_22
_atom_site_aniso_U_33
_atom_site_aniso_U_23
_atom_site_aniso_U_13
_atom_site_aniso_U_12
Ru1 0.01184(7) 0.00848(7) 0.00735(7) 0.00037(6) 0.00154(5) 0.00131(5)
Cl1 0.0180(2) 0.0137(2) 0.0106(2) 0.00287(17) 0.00224(17) 0.00393(17)
S1 0.0246(3) 0.0178(3) 0.0124(2) 0.0048(2) -0.0005(2) -0.0011(2)
P05 0.0122(2) 0.0104(2) 0.0102(2) 0.00037(19) 0.00094(18) 0.00104(18)
P07 0.0158(2) 0.0105(2) 0.0107(2) -0.00036(19) 0.00232(18) -0.00149(19)
O1 0.0286(8) 0.0152(7) 0.0172(8) 0.0049(6) -0.0007(6) 0.0070(6)
O2 0.0275(8) 0.0266(8) 0.0226(8) 0.0155(6) -0.0121(5) -0.0108(6)
N1 0.0274(10) 0.0170(9) 0.0144(9) -0.0017(7) 0.0071(7) -0.0017(7)
N2 0.0152(8) 0.0094(8) 0.0114(8) 0.0008(6) 0.0005(6) 0.0003(6)
N3 0.0112(7) 0.0106(8) 0.0119(8) -0.0004(6) 0.0002(6) -0.0007(6)
N4 0.0321(10) 0.0200(10) 0.0217(10) -0.0005(8) 0.0097(8) 0.0095(8)
C1 0.0331(12) 0.0113(10) 0.0121(10) -0.0016(8) 0.0070(8) -0.0030(8)
C2 0.0349(12) 0.0117(10) 0.0117(10) -0.0011(8) 0.0068(9) 0.0004(9)
C3 0.0474(15) 0.0161(11) 0.0199(12) 0.0019(9) 0.0117(10) 0.0072(10)
C4 0.0629(18) 0.0121(11) 0.0273(13) 0.0000(10) 0.0166(12) 0.0008(11)
C5 0.0554(18) 0.0187(13) 0.0439(17) -0.0058(12) 0.0117(14) -0.0148(12)
C6 0.0361(13) 0.0212(12) 0.0360(14) -0.0037(11) 0.0060(11) -0.0077(10)
C7 0.0177(10) 0.0138(10) 0.0178(10) -0.0013(8) 0.0058(8) -0.0037(8)
C8 0.0186(10) 0.0156(10) 0.0183(11) 0.0010(8) 0.0036(8) -0.0012(8)
C9 0.0251(11) 0.0235(12) 0.0181(11) 0.0025(9) 0.0077(9) -0.0038(9)
C10 0.0206(11) 0.0371(14) 0.0279(13) 0.0005(11) 0.0117(9) -0.0050(10)
C11 0.0162(11) 0.0541(17) 0.0292(13) 0.0048(12) 0.0034(9) -0.0083(11)
C12 0.0210(11) 0.0405(14) 0.0181(11) -0.0005(10) 0.0019(9) -0.0112(10)
C13 0.0179(9) 0.0185(10) 0.0100(9) 0.0003(8) 0.0001(7) -0.0051(8)
C14 0.0172(10) 0.0196(11) 0.0188(11) -0.0005(9) -0.0023(8) -0.0047(8)
C15 0.0226(11) 0.0228(12) 0.0259(12) 0.0041(9) -0.0076(9) -0.0055(9)
C16 0.0295(12) 0.0398(15) 0.0135(11) 0.0050(10) -0.0057(9) -0.0100(11)
C17 0.0320(12) 0.0400(15) 0.0133(11) -0.0032(10) 0.0024(9) -0.0015(11)
C18 0.0260(11) 0.0259(12) 0.0160(11) -0.0010(9) 0.0015(9) 0.0005(9)
C19 0.0124(9) 0.0166(10) 0.0107(9) 0.0013(8) 0.0025(7) 0.0024(7)
C20 0.0131(9) 0.0173(10) 0.0160(10) -0.0022(8) 0.0018(7) -0.0003(8)
C21 0.0175(10) 0.0158(10) 0.0206(11) -0.0008(8) 0.0047(8) 0.0048(8)
C22 0.0132(9) 0.0214(11) 0.0177(11) -0.0018(9) 0.0045(8) 0.0043(8)
C23 0.0123(9) 0.0207(11) 0.0194(11) -0.0030(9) 0.0014(8) -0.0013(8)
C24 0.0161(9) 0.0142(10) 0.0175(10) -0.0012(8) 0.0044(8) -0.0001(8)
C25 0.0092(8) 0.0150(10) 0.0152(10) -0.0021(8) 0.0005(7) -0.0001(7)
C26 0.0171(10) 0.0164(10) 0.0228(11) 0.0001(9) 0.0046(8) 0.0010(8)
C27 0.0200(10) 0.0154(11) 0.0323(13) -0.0050(9) 0.0054(9) 0.0009(8)
C28 0.0147(9) 0.0234(12) 0.0243(12) -0.0120(9) 0.0011(8) 0.0013(8)
C29 0.0192(10) 0.0265(12) 0.0134(10) -0.0026(9) 0.0007(8) 0.0005(9)
C30 0.0206(10) 0.0155(10) 0.0158(10) 0.0012(8) 0.0008(8) 0.0007(8)
C31 0.0196(10) 0.0187(11) 0.0127(10) 0.0024(8) -0.0004(8) -0.0064(8)
C32 0.0237(11) 0.0213(11) 0.0200(11) 0.0048(9) -0.0058(9) -0.0097(9)
C33 0.0380(14) 0.0370(15) 0.0272(14) 0.0169(11) -0.0134(11) -0.0161(12)
C34 0.0357(15) 0.076(2) 0.0257(14) 0.0237(14) -0.0054(11) -0.0263(15)
C35 0.0259(13) 0.079(2) 0.0207(13) 0.0132(14) 0.0032(10) -0.0110(13)
C36 0.0211(11) 0.0429(15) 0.0166(11) 0.0056(10) 0.0030(9) -0.0014(10)
C37 0.0287(11) 0.0201(11) 0.0146(10) -0.0007(9) 0.0039(9) -0.0086(9)
C38 0.0428(14) 0.0274(13) 0.0173(12) 0.0031(10) 0.0042(10) -0.0123(11)
C39 0.0660(19) 0.0308(14) 0.0154(12) -0.0030(10) 0.0133(12) -0.0190(13)
C40 0.072(2) 0.0249(14) 0.0276(14) -0.0050(11) 0.0263(13) -0.0100(13)
C41 0.0551(16) 0.0216(13) 0.0261(13) 0.0006(10) 0.0197(12) -0.0002(11)
C42 0.0347(12) 0.0199(11) 0.0149(11) -0.0012(9) 0.0076(9) -0.0069(9)
C43 0.0194(10) 0.0122(10) 0.0112(10) 0.0016(8) -0.0004(7) -0.0035(8)
C44 0.0161(9) 0.0115(10) 0.0137(10) -0.0004(8) -0.0014(7) -0.0011(7)
C45 0.0145(9) 0.0119(9) 0.0143(10) 0.0001(8) 0.0005(7) -0.0012(7)
C46 0.0236(11) 0.0162(11) 0.0227(11) 0.0022(9) 0.0034(9) 0.0058(9)
C47 0.0287(11) 0.0201(11) 0.0160(11) -0.0017(9) 0.0061(9) 0.0038(9)
C48 0.0186(10) 0.0142(10) 0.0137(10) 0.0007(8) 0.0023(8) 0.0023(8)
C49 0.0275(8) 0.0266(8) 0.0226(8) 0.0155(6) -0.0121(5) -0.0108(6)
Ru2 0.01181(7) 0.00926(8) 0.00813(7) 0.00001(6) 0.00089(5) 0.00234(6)
Cl2 0.0191(2) 0.0136(2) 0.0110(2) 0.00192(17) 0.00020(17) 0.00532(18)
S2 0.0262(3) 0.0181(3) 0.0133(2) 0.0053(2) -0.0006(2) 0.0025(2)
P06 0.0135(2) 0.0112(2) 0.0106(2) 0.00040(19) 0.00089(18) 0.00142(19)
P08 0.0123(2) 0.0116(2) 0.0114(2) -0.00052(19) 0.00150(18) 0.00163(18)
O3 0.0239(8) 0.0175(8) 0.0191(8) 0.0037(6) 0.0002(6) 0.0082(6)
O4 0.0277(8) 0.0217(8) 0.0257(8) 0.0137(6) -0.0128(5) -0.0101(6)
N5 0.0249(9) 0.0173(9) 0.0111(8) -0.0009(7) 0.0033(7) 0.0001(7)
N6 0.0153(8) 0.0101(8) 0.0110(8) 0.0019(6) -0.0005(6) 0.0009(6)
N7 0.0125(7) 0.0104(8) 0.0119(8) 0.0007(6) -0.0002(6) 0.0010(6)
N8 0.0324(11) 0.0232(10) 0.0229(10) 0.0024(8) 0.0108(8) 0.0128(8)
C01W 0.0258(11) 0.0173(11) 0.0143(10) 0.0004(8) 0.0029(8) -0.0058(8)
C50 0.0277(8) 0.0217(8) 0.0257(8) 0.0137(6) -0.0128(5) -0.0101(6)
C51 0.0151(9) 0.0153(10) 0.0174(10) -0.0015(8) 0.0027(8) -0.0002(8)
C52 0.0165(10) 0.0146(10) 0.0253(12) -0.0042(9) 0.0028(8) 0.0010(8)
C53 0.0145(9) 0.0212(11) 0.0195(11) -0.0089(9) 0.0005(8) 0.0038(8)
C54 0.0173(10) 0.0241(11) 0.0132(10) -0.0018(8) 0.0008(8) 0.0026(8)
C55 0.0175(10) 0.0141(10) 0.0163(10) -0.0012(8) 0.0003(8) 0.0005(8)
C56 0.0095(8) 0.0151(10) 0.0152(10) -0.0027(8) -0.0012(7) 0.0007(7)
C57 0.0126(9) 0.0188(10) 0.0134(10) -0.0007(8) 0.0031(7) 0.0040(8)
C58 0.0175(10) 0.0214(11) 0.0222(11) -0.0048(9) 0.0000(8) 0.0032(8)
C59 0.0219(11) 0.0219(12) 0.0328(13) -0.0068(10) 0.0011(9) 0.0088(9)
C60 0.0142(10) 0.0303(13) 0.0255(12) -0.0040(10) 0.0019(8) 0.0072(9)
C61 0.0133(9) 0.0266(12) 0.0250(12) -0.0045(9) 0.0011(8) -0.0013(8)
C62 0.0180(10) 0.0164(11) 0.0232(11) 0.0007(9) 0.0019(8) 0.0012(8)
C63 0.0187(10) 0.0171(10) 0.0136(10) 0.0002(8) 0.0015(8) -0.0039(8)
C64 0.0201(10) 0.0191(11) 0.0202(11) 0.0032(9) 0.0012(8) -0.0021(8)
C65 0.0351(13) 0.0250(13) 0.0258(13) 0.0078(10) -0.0012(10) -0.0034(10)
C66 0.0497(17) 0.0499(18) 0.0246(14) 0.0159(13) 0.0104(12) -0.0042(14)
C67 0.0413(15) 0.060(2) 0.0231(13) 0.0081(13) 0.0181(11) 0.0068(14)
C68 0.0278(12) 0.0363(14) 0.0215(12) 0.0017(10) 0.0072(9) 0.0058(10)
C69 0.0168(9) 0.0104(9) 0.0168(10) -0.0011(8) 0.0045(8) -0.0021(7)
C70 0.0178(10) 0.0209(11) 0.0182(11) 0.0010(9) 0.0047(8) 0.0015(8)
C71 0.0241(11) 0.0260(12) 0.0179(11) 0.0001(9) 0.0069(9) -0.0021(9)
C72 0.0221(11) 0.0306(13) 0.0287(13) 0.0000(10) 0.0127(9) -0.0003(10)
C73 0.0167(11) 0.0417(15) 0.0326(14) 0.0057(11) 0.0069(9) 0.0066(10)
C74 0.0192(10) 0.0305(13) 0.0201(11) 0.0031(10) 0.0023(8) 0.0023(9)
C75 0.0232(10) 0.0112(10) 0.0092(9) -0.0007(7) 0.0016(8) 0.0012(8)
C76 0.0252(11) 0.0182(11) 0.0209(11) -0.0003(9) 0.0046(9) -0.0017(9)
C77 0.0371(13) 0.0166(11) 0.0299(13) -0.0018(10) 0.0095(10) -0.0075(10)
C78 0.0467(15) 0.0116(11) 0.0311(13) -0.0013(10) 0.0157(11) 0.0016(10)
C79 0.0340(12) 0.0148(11) 0.0248(12) 0.0007(9) 0.0099(10) 0.0079(9)
C80 0.0260(11) 0.0144(10) 0.0121(10) -0.0007(8) 0.0041(8) 0.0025(8)
C81 0.0139(9) 0.0188(11) 0.0121(10) 0.0010(8) 0.0010(7) 0.0002(8)
C82 0.0268(11) 0.0261(12) 0.0161(11) -0.0001(9) 0.0005(9) 0.0065(9)
C83 0.0401(14) 0.0437(16) 0.0148(12) -0.0076(11) 0.0000(10) 0.0147(12)
C84 0.0292(12) 0.0457(16) 0.0132(11) 0.0024(10) -0.0012(9) 0.0075(11)
C85 0.0205(10) 0.0283(13) 0.0195(11) 0.0075(9) -0.0015(8) 0.0026(9)
C86 0.0151(9) 0.0204(11) 0.0181(11) 0.0025(9) 0.0000(8) -0.0021(8)
C87 0.0307(12) 0.0183(11) 0.0112(10) 0.0006(8) 0.0016(8) -0.0052(9)
C88 0.0423(14) 0.0270(13) 0.0175(12) 0.0043(10) 0.0015(10) -0.0028(11)
C89 0.0468(15) 0.0334(14) 0.0118(11) 0.0037(10) 0.0064(10) -0.0096(11)
C90 0.0382(13) 0.0308(14) 0.0187(12) -0.0052(10) 0.0106(10) -0.0084(11)
C91 0.0338(12) 0.0223(12) 0.0193(12) -0.0014(9) 0.0082(9) -0.0003(10)
C92 0.0193(10) 0.0136(10) 0.0124(10) 0.0023(8) -0.0009(8) -0.0029(8)
C93 0.0145(9) 0.0130(10) 0.0150(10) 0.0008(8) -0.0002(7) -0.0005(7)
C94 0.0124(9) 0.0128(10) 0.0158(10) 0.0021(8) 0.0004(7) 0.0008(7)
C95 0.0236(11) 0.0153(11) 0.0211(11) 0.0032(9) 0.0055(9) 0.0083(8)
C96 0.0260(11) 0.0221(12) 0.0170(11) 0.0008(9) 0.0058(9) 0.0062(9)
C97 0.0180(10) 0.0157(10) 0.0136(10) 0.0016(8) 0.0013(8) 0.0034(8)

loop_
_atom_type_symbol
_atom_type_description
_atom_type_scat_dispersion_real
_atom_type_scat_dispersion_imag
_atom_type_scat_source
C C 0.0033 0.0016 'International Tables Vol C Tables 4.2.6.8 and 6.1.1.4'
H H 0.0000 0.0000 'International Tables Vol C Tables 4.2.6.8 and 6.1.1.4'
Cl Cl 0.1484 0.1585 'International Tables Vol C Tables 4.2.6.8 and 6.1.1.4'
N N 0.0061 0.0033 'International Tables Vol C Tables 4.2.6.8 and 6.1.1.4'
O O 0.0106 0.0060 'International Tables Vol C Tables 4.2.6.8 and 6.1.1.4'
P P 0.1023 0.0942 'International Tables Vol C Tables 4.2.6.8 and 6.1.1.4'
Ru Ru -1.2594 0.8363 'International Tables Vol C Tables 4.2.6.8 and 6.1.1.4'
S S 0.1246 0.1234 'International Tables Vol C Tables 4.2.6.8 and 6.1.1.4'

loop_
_geom_angle_atom_site_label_1
_geom_angle_atom_site_label_2
_geom_angle_atom_site_label_3
_geom_angle
_geom_angle_site_symmetry_1
_geom_angle_site_symmetry_3
_geom_angle_publ_flag
P05 Ru1 Cl1 90.115(18) . . ?
P05 Ru1 P07 176.894(18) . . ?
P07 Ru1 Cl1 90.309(18) . . ?
N2 Ru1 Cl1 167.55(5) . . ?
N2 Ru1 P05 89.42(5) . . ?
N2 Ru1 P07 90.83(5) . . ?
N2 Ru1 N3 77.80(6) . . ?
N3 Ru1 Cl1 89.77(5) . . ?
N3 Ru1 P05 91.09(4) . . ?
N3 Ru1 P07 91.99(4) . . ?
C49 Ru1 Cl1 94.03(7) . . ?
C49 Ru1 P05 89.00(7) . . ?
C49 Ru1 P07 87.91(7) . . ?
C49 Ru1 N2 98.40(8) . . ?
C49 Ru1 N3 176.20(8) . . ?
C37 S1 C43 88.46(10) . . ?
C19 P05 Ru1 117.91(7) . . ?
C19 P05 C25 99.75(9) . . ?
C19 P05 C31 101.13(9) . . ?
C25 P05 Ru1 113.80(6) . . ?
C31 P05 Ru1 115.40(7) . . ?
C31 P05 C25 106.91(10) . . ?
C1 P07 Ru1 117.52(7) . . ?
C7 P07 Ru1 117.26(7) . . ?
C7 P07 C1 101.07(10) . . ?
C13 P07 Ru1 109.85(7) . . ?
C13 P07 C1 104.43(10) . . ?
C13 P07 C7 105.29(10) . . ?
C43 N1 C42 111.53(18) . . ?
C43 N2 Ru1 125.52(13) . . ?
C44 N2 Ru1 116.55(13) . . ?
C44 N2 C43 117.90(16) . . ?
C45 N3 Ru1 114.53(13) . . ?
C48 N3 Ru1 128.70(13) . . ?
C48 N3 C45 116.77(17) . . ?
C46 N4 C47 115.37(18) . . ?
C2 C1 P07 122.45(16) . . ?
C2 C1 C6 118.6(2) . . ?
C6 C1 P07 118.96(18) . . ?
C1 C2 H2 119.7 . . ?
C1 C2 C3 120.6(2) . . ?
C3 C2 H2 119.7 . . ?
C2 C3 H3 120.0 . . ?
C4 C3 C2 120.1(2) . . ?
C4 C3 H3 120.0 . . ?
C3 C4 H4 120.0 . . ?
C3 C4 C5 120.0(2) . . ?
C5 C4 H4 120.0 . . ?
C4 C5 H5 119.8 . . ?
C4 C5 C6 120.3(2) . . ?
C6 C5 H5 119.8 . . ?
C1 C6 H6 119.8 . . ?
C5 C6 C1 120.4(3) . . ?
C5 C6 H6 119.8 . . ?
C8 C7 P07 117.09(15) . . ?
C8 C7 C12 118.59(19) . . ?
C12 C7 P07 124.27(16) . . ?
C7 C8 H8 119.7 . . ?
C9 C8 C7 120.6(2) . . ?
C9 C8 H8 119.7 . . ?
C8 C9 H9 120.0 . . ?
C8 C9 C10 120.1(2) . . ?
C10 C9 H9 120.0 . . ?
C9 C10 H10 120.1 . . ?
C11 C10 C9 119.8(2) . . ?
C11 C10 H10 120.1 . . ?
C10 C11 H11 119.8 . . ?
C10 C11 C12 120.4(2) . . ?
C12 C11 H11 119.8 . . ?
C7 C12 H12 119.8 . . ?
C11 C12 C7 120.3(2) . . ?
C11 C12 H12 119.8 . . ?
C14 C13 P07 121.26(16) . . ?
C18 C13 P07 119.08(16) . . ?
C18 C13 C14 118.81(19) . . ?
C13 C14 H14 119.7 . . ?
C15 C14 C13 120.6(2) . . ?
C15 C14 H14 119.7 . . ?
C14 C15 H15 120.1 . . ?
C16 C15 C14 119.8(2) . . ?
C16 C15 H15 120.1 . . ?
C15 C16 H16 119.7 . . ?
C17 C16 C15 120.6(2) . . ?
C17 C16 H16 119.7 . . ?
C16 C17 H17 120.1 . . ?
C16 C17 C18 119.8(2) . . ?
C18 C17 H17 120.1 . . ?
C13 C18 H18 119.8 . . ?
C17 C18 C13 120.3(2) . . ?
C17 C18 H18 119.8 . . ?
C20 C19 P05 122.30(15) . . ?
C20 C19 C24 119.32(18) . . ?
C24 C19 P05 118.33(15) . . ?
C19 C20 H20 120.0 . . ?
C19 C20 C21 119.94(19) . . ?
C21 C20 H20 120.0 . . ?
C20 C21 H21 119.8 . . ?
C22 C21 C20 120.31(19) . . ?
C22 C21 H21 119.8 . . ?
C21 C22 H22 120.0 . . ?
C23 C22 C21 120.09(19) . . ?
C23 C22 H22 120.0 . . ?
C22 C23 H23 119.9 . . ?
C22 C23 C24 120.10(19) . . ?
C24 C23 H23 119.9 . . ?
C19 C24 H24 119.9 . . ?
C23 C24 C19 120.23(19) . . ?
C23 C24 H24 119.9 . . ?
C26 C25 P05 125.79(16) . . ?
C26 C25 C30 118.73(19) . . ?
C30 C25 P05 115.49(15) . . ?
C25 C26 H26 119.9 . . ?
C27 C26 C25 120.3(2) . . ?
C27 C26 H26 119.9 . . ?
C26 C27 H27 119.8 . . ?
C28 C27 C26 120.4(2) . . ?
C28 C27 H27 119.8 . . ?
C27 C28 H28 120.1 . . ?
C27 C28 C29 119.9(2) . . ?
C29 C28 H28 120.1 . . ?
C28 C29 H29 119.9 . . ?
C30 C29 C28 120.2(2) . . ?
C30 C29 H29 119.9 . . ?
C25 C30 H30 119.7 . . ?
C29 C30 C25 120.6(2) . . ?
C29 C30 H30 119.7 . . ?
C32 C31 P05 122.23(17) . . ?
C32 C31 C36 118.4(2) . . ?
C36 C31 P05 119.25(17) . . ?
C31 C32 H32 119.8 . . ?
C33 C32 C31 120.5(2) . . ?
C33 C32 H32 119.8 . . ?
C32 C33 H33 120.1 . . ?
C34 C33 C32 119.9(2) . . ?
C34 C33 H33 120.1 . . ?
C33 C34 H34 119.7 . . ?
C35 C34 C33 120.6(2) . . ?
C35 C34 H34 119.7 . . ?
C34 C35 H35 120.1 . . ?
C34 C35 C36 119.8(3) . . ?
C36 C35 H35 120.1 . . ?
C31 C36 H36 119.6 . . ?
C35 C36 C31 120.8(2) . . ?
C35 C36 H36 119.6 . . ?
C38 C37 S1 128.76(19) . . ?
C38 C37 C42 121.3(2) . . ?
C42 C37 S1 109.91(16) . . ?
C37 C38 H38 121.0 . . ?
C39 C38 C37 118.0(2) . . ?
C39 C38 H38 121.0 . . ?
C38 C39 H39 119.5 . . ?
C38 C39 C40 121.1(2) . . ?
C40 C39 H39 119.5 . . ?
C39 C40 H40 119.4 . . ?
C41 C40 C39 121.1(2) . . ?
C41 C40 H40 119.4 . . ?
C40 C41 H41 120.8 . . ?
C40 C41 C42 118.4(2) . . ?
C42 C41 H41 120.8 . . ?
N1 C42 C37 114.9(2) . . ?
N1 C42 C41 124.9(2) . . ?
C37 C42 C41 120.1(2) . . ?
N1 C43 S1 115.14(15) . . ?
N1 C43 N2 121.23(18) . . ?
N2 C43 S1 123.63(15) . . ?
O1 C44 N2 126.80(19) . . ?
O1 C44 C45 119.60(18) . . ?
N2 C44 C45 113.58(17) . . ?
N3 C45 C44 117.50(17) . . ?
N3 C45 C46 120.80(18) . . ?
C46 C45 C44 121.68(18) . . ?
N4 C46 C45 122.8(2) . . ?
N4 C46 H46 118.6 . . ?
C45 C46 H46 118.6 . . ?
N4 C47 H47 118.4 . . ?
N4 C47 C48 123.2(2) . . ?
C48 C47 H47 118.4 . . ?
N3 C48 C47 120.96(19) . . ?
N3 C48 H48 119.5 . . ?
C47 C48 H48 119.5 . . ?
O2 C49 Ru1 175.6(2) . . ?
P06 Ru2 Cl2 89.038(18) . . ?
P08 Ru2 Cl2 90.941(18) . . ?
P08 Ru2 P06 178.307(19) . . ?
N6 Ru2 Cl2 168.03(5) . . ?
N6 Ru2 P06 90.18(5) . . ?
N6 Ru2 P08 90.19(5) . . ?
N7 Ru2 Cl2 90.30(4) . . ?
N7 Ru2 P06 89.97(5) . . ?
N7 Ru2 P08 91.72(5) . . ?
N7 Ru2 N6 77.76(6) . . ?
C50 Ru2 Cl2 92.93(7) . . ?
C50 Ru2 P06 90.29(7) . . ?
C50 Ru2 P08 88.02(7) . . ?
C50 Ru2 N6 99.02(8) . . ?
C50 Ru2 N7 176.77(8) . . ?
C87 S2 C92 88.25(10) . . ?
C69 P06 Ru2 114.02(7) . . ?
C69 P06 C75 100.71(9) . . ?
C75 P06 Ru2 118.54(7) . . ?
C81 P06 Ru2 114.41(7) . . ?
C81 P06 C69 105.73(9) . . ?
C81 P06 C75 101.56(9) . . ?
C56 P08 Ru2 115.03(6) . . ?
C57 P08 Ru2 119.32(7) . . ?
C57 P08 C56 100.20(9) . . ?
C63 P08 Ru2 113.37(7) . . ?
C63 P08 C56 104.80(9) . . ?
C63 P08 C57 102.10(9) . . ?
C92 N5 C01W 111.40(18) . . ?
C92 N6 Ru2 125.30(13) . . ?
C93 N6 Ru2 116.37(13) . . ?
C93 N6 C92 118.32(16) . . ?
C94 N7 Ru2 114.57(13) . . ?
C97 N7 Ru2 128.47(13) . . ?
C97 N7 C94 116.96(17) . . ?
C96 N8 C95 115.44(18) . . ?
N5 C01W C87 114.68(19) . . ?
N5 C01W C91 125.0(2) . . ?
C87 C01W C91 120.3(2) . . ?
O4 C50 Ru2 175.3(2) . . ?
C52 C51 H51 119.8 . . ?
C52 C51 C56 120.5(2) . . ?
C56 C51 H51 119.8 . . ?
C51 C52 H52 120.0 . . ?
C53 C52 C51 120.0(2) . . ?
C53 C52 H52 120.0 . . ?
C52 C53 H53 119.9 . . ?
C52 C53 C54 120.20(19) . . ?
C54 C53 H53 119.9 . . ?
C53 C54 H54 120.0 . . ?
C53 C54 C55 119.9(2) . . ?
C55 C54 H54 120.0 . . ?
C54 C55 H55 119.7 . . ?
C54 C55 C56 120.61(19) . . ?
C56 C55 H55 119.7 . . ?
C51 C56 P08 125.14(16) . . ?
C51 C56 C55 118.79(19) . . ?
C55 C56 P08 116.03(15) . . ?
C58 C57 P08 122.94(16) . . ?
C58 C57 C62 119.18(18) . . ?
C62 C57 P08 117.87(16) . . ?
C57 C58 H58 120.1 . . ?
C57 C58 C59 119.8(2) . . ?
C59 C58 H58 120.1 . . ?
C58 C59 H59 119.9 . . ?
C60 C59 C58 120.2(2) . . ?
C60 C59 H59 119.9 . . ?
C59 C60 H60 119.9 . . ?
C61 C60 C59 120.3(2) . . ?
C61 C60 H60 119.9 . . ?
C60 C61 H61 120.1 . . ?
C60 C61 C62 119.8(2) . . ?
C62 C61 H61 120.1 . . ?
C57 C62 H62 119.6 . . ?
C61 C62 C57 120.7(2) . . ?
C61 C62 H62 119.6 . . ?
C64 C63 P08 120.28(16) . . ?
C68 C63 P08 121.09(17) . . ?
C68 C63 C64 118.5(2) . . ?
C63 C64 H64 119.5 . . ?
C65 C64 C63 120.9(2) . . ?
C65 C64 H64 119.5 . . ?
C64 C65 H65 120.2 . . ?
C66 C65 C64 119.6(2) . . ?
C66 C65 H65 120.2 . . ?
C65 C66 H66 119.9 . . ?
C67 C66 C65 120.3(2) . . ?
C67 C66 H66 119.9 . . ?
C66 C67 H67 119.8 . . ?
C66 C67 C68 120.4(2) . . ?
C68 C67 H67 119.8 . . ?
C63 C68 H68 119.9 . . ?
C67 C68 C63 120.3(2) . . ?
C67 C68 H68 119.9 . . ?
C70 C69 P06 115.65(15) . . ?
C74 C69 P06 125.47(16) . . ?
C74 C69 C70 118.88(19) . . ?
C69 C70 H70 119.7 . . ?
C71 C70 C69 120.5(2) . . ?
C71 C70 H70 119.7 . . ?
C70 C71 H71 119.9 . . ?
C72 C71 C70 120.1(2) . . ?
C72 C71 H71 119.9 . . ?
C71 C72 H72 120.2 . . ?
C73 C72 C71 119.6(2) . . ?
C73 C72 H72 120.2 . . ?
C72 C73 H73 119.7 . . ?
C72 C73 C74 120.7(2) . . ?
C74 C73 H73 119.7 . . ?
C69 C74 C73 120.2(2) . . ?
C69 C74 H74 119.9 . . ?
C73 C74 H74 119.9 . . ?
C76 C75 P06 118.80(16) . . ?
C80 C75 P06 121.87(16) . . ?
C80 C75 C76 119.16(19) . . ?
C75 C76 H76 119.7 . . ?
C77 C76 C75 120.6(2) . . ?
C77 C76 H76 119.7 . . ?
C76 C77 H77 120.0 . . ?
C78 C77 C76 120.1(2) . . ?
C78 C77 H77 120.0 . . ?
C77 C78 H78 119.9 . . ?
C77 C78 C79 120.2(2) . . ?
C79 C78 H78 119.9 . . ?
C78 C79 H79 119.9 . . ?
C78 C79 C80 120.2(2) . . ?
C80 C79 H79 119.9 . . ?
C75 C80 C79 119.7(2) . . ?
C75 C80 H80 120.1 . . ?
C79 C80 H80 120.1 . . ?
C82 C81 P06 120.18(16) . . ?
C82 C81 C86 118.59(19) . . ?
C86 C81 P06 121.13(16) . . ?
C81 C82 H82 119.7 . . ?
C83 C82 C81 120.5(2) . . ?
C83 C82 H82 119.7 . . ?
C82 C83 H83 119.9 . . ?
C84 C83 C82 120.2(2) . . ?
C84 C83 H83 119.9 . . ?
C83 C84 H84 120.0 . . ?
C85 C84 C83 119.9(2) . . ?
C85 C84 H84 120.0 . . ?
C84 C85 H85 119.9 . . ?
C84 C85 C86 120.2(2) . . ?
C86 C85 H85 119.9 . . ?
C81 C86 H86 119.7 . . ?
C85 C86 C81 120.6(2) . . ?
C85 C86 H86 119.7 . . ?
C01W C87 S2 110.16(15) . . ?
C88 C87 S2 128.90(19) . . ?
C88 C87 C01W 120.9(2) . . ?
C87 C88 H88 121.0 . . ?
C89 C88 C87 118.1(2) . . ?
C89 C88 H88 121.0 . . ?
C88 C89 H89 119.4 . . ?
C88 C89 C90 121.2(2) . . ?
C90 C89 H89 119.4 . . ?
C89 C90 H90 119.4 . . ?
C91 C90 C89 121.2(2) . . ?
C91 C90 H90 119.4 . . ?
C01W C91 H91 120.8 . . ?
C90 C91 C01W 118.3(2) . . ?
C90 C91 H91 120.8 . . ?
N5 C92 S2 115.51(15) . . ?
N5 C92 N6 120.97(18) . . ?
N6 C92 S2 123.50(15) . . ?
O3 C93 N6 126.43(19) . . ?
O3 C93 C94 119.79(18) . . ?
N6 C93 C94 113.78(17) . . ?
N7 C94 C93 117.48(17) . . ?
N7 C94 C95 120.84(18) . . ?
C95 C94 C93 121.68(18) . . ?
N8 C95 C94 122.82(19) . . ?
N8 C95 H95 118.6 . . ?
C94 C95 H95 118.6 . . ?
N8 C96 H96 118.4 . . ?
N8 C96 C97 123.1(2) . . ?
C97 C96 H96 118.4 . . ?
N7 C97 C96 120.79(19) . . ?
N7 C97 H97 119.6 . . ?
C96 C97 H97 119.6 . . ?

loop_
_geom_bond_atom_site_label_1
_geom_bond_atom_site_label_2
_geom_bond_distance
_geom_bond_site_symmetry_2
_geom_bond_publ_flag
Ru1 Cl1 2.4256(5) . ?
Ru1 P05 2.3816(5) . ?
Ru1 P07 2.4002(5) . ?
Ru1 N2 2.1131(16) . ?
Ru1 N3 2.1133(16) . ?
Ru1 C49 1.966(3) . ?
S1 C37 1.742(2) . ?
S1 C43 1.766(2) . ?
P05 C19 1.8283(19) . ?
P05 C25 1.832(2) . ?
P05 C31 1.830(2) . ?
P07 C1 1.836(2) . ?
P07 C7 1.827(2) . ?
P07 C13 1.814(2) . ?
O1 C44 1.238(2) . ?
O2 C49 0.947(3) . ?
N1 C42 1.383(3) . ?
N1 C43 1.298(3) . ?
N2 C43 1.376(2) . ?
N2 C44 1.357(2) . ?
N3 C45 1.352(2) . ?
N3 C48 1.335(2) . ?
N4 C46 1.332(3) . ?
N4 C47 1.334(3) . ?
C1 C2 1.386(3) . ?
C1 C6 1.402(3) . ?
C2 H2 0.9500 . ?
C2 C3 1.398(3) . ?
C3 H3 0.9500 . ?
C3 C4 1.379(4) . ?
C4 H4 0.9500 . ?
C4 C5 1.379(4) . ?
C5 H5 0.9500 . ?
C5 C6 1.388(3) . ?
C6 H6 0.9500 . ?
C7 C8 1.391(3) . ?
C7 C12 1.396(3) . ?
C8 H8 0.9500 . ?
C8 C9 1.385(3) . ?
C9 H9 0.9500 . ?
C9 C10 1.386(3) . ?
C10 H10 0.9500 . ?
C10 C11 1.372(3) . ?
C11 H11 0.9500 . ?
C11 C12 1.388(3) . ?
C12 H12 0.9500 . ?
C13 C14 1.396(3) . ?
C13 C18 1.395(3) . ?
C14 H14 0.9500 . ?
C14 C15 1.384(3) . ?
C15 H15 0.9500 . ?
C15 C16 1.381(3) . ?
C16 H16 0.9500 . ?
C16 C17 1.377(3) . ?
C17 H17 0.9500 . ?
C17 C18 1.390(3) . ?
C18 H18 0.9500 . ?
C19 C20 1.392(3) . ?
C19 C24 1.406(3) . ?
C20 H20 0.9500 . ?
C20 C21 1.395(3) . ?
C21 H21 0.9500 . ?
C21 C22 1.388(3) . ?
C22 H22 0.9500 . ?
C22 C23 1.385(3) . ?
C23 H23 0.9500 . ?
C23 C24 1.387(3) . ?
C24 H24 0.9500 . ?
C25 C26 1.393(3) . ?
C25 C30 1.398(3) . ?
C26 H26 0.9500 . ?
C26 C27 1.391(3) . ?
C27 H27 0.9500 . ?
C27 C28 1.381(3) . ?
C28 H28 0.9500 . ?
C28 C29 1.383(3) . ?
C29 H29 0.9500 . ?
C29 C30 1.383(3) . ?
C30 H30 0.9500 . ?
C31 C32 1.395(3) . ?
C31 C36 1.399(3) . ?
C32 H32 0.9500 . ?
C32 C33 1.390(3) . ?
C33 H33 0.9500 . ?
C33 C34 1.385(4) . ?
C34 H34 0.9500 . ?
C34 C35 1.373(4) . ?
C35 H35 0.9500 . ?
C35 C36 1.389(3) . ?
C36 H36 0.9500 . ?
C37 C38 1.390(3) . ?
C37 C42 1.395(3) . ?
C38 H38 0.9500 . ?
C38 C39 1.380(4) . ?
C39 H39 0.9500 . ?
C39 C40 1.396(4) . ?
C40 H40 0.9500 . ?
C40 C41 1.375(4) . ?
C41 H41 0.9500 . ?
C41 C42 1.399(3) . ?
C44 C45 1.486(3) . ?
C45 C46 1.389(3) . ?
C46 H46 0.9500 . ?
C47 H47 0.9500 . ?
C47 C48 1.386(3) . ?
C48 H48 0.9500 . ?
Ru2 Cl2 2.4166(5) . ?
Ru2 P06 2.3981(5) . ?
Ru2 P08 2.3950(5) . ?
Ru2 N6 2.1134(16) . ?
Ru2 N7 2.1122(16) . ?
Ru2 C50 1.966(3) . ?
S2 C87 1.739(2) . ?
S2 C92 1.769(2) . ?
P06 C69 1.833(2) . ?
P06 C75 1.834(2) . ?
P06 C81 1.827(2) . ?
P08 C56 1.836(2) . ?
P08 C57 1.828(2) . ?
P08 C63 1.824(2) . ?
O3 C93 1.244(2) . ?
O4 C50 0.950(3) . ?
N5 C01W 1.383(3) . ?
N5 C92 1.298(3) . ?
N6 C92 1.379(2) . ?
N6 C93 1.356(2) . ?
N7 C94 1.351(2) . ?
N7 C97 1.333(2) . ?
N8 C95 1.339(3) . ?
N8 C96 1.328(3) . ?
C01W C87 1.401(3) . ?
C01W C91 1.401(3) . ?
C51 H51 0.9500 . ?
C51 C52 1.391(3) . ?
C51 C56 1.396(3) . ?
C52 H52 0.9500 . ?
C52 C53 1.385(3) . ?
C53 H53 0.9500 . ?
C53 C54 1.386(3) . ?
C54 H54 0.9500 . ?
C54 C55 1.387(3) . ?
C55 H55 0.9500 . ?
C55 C56 1.398(3) . ?
C57 C58 1.391(3) . ?
C57 C62 1.396(3) . ?
C58 H58 0.9500 . ?
C58 C59 1.404(3) . ?
C59 H59 0.9500 . ?
C59 C60 1.386(3) . ?
C60 H60 0.9500 . ?
C60 C61 1.380(3) . ?
C61 H61 0.9500 . ?
C61 C62 1.392(3) . ?
C62 H62 0.9500 . ?
C63 C64 1.398(3) . ?
C63 C68 1.393(3) . ?
C64 H64 0.9500 . ?
C64 C65 1.386(3) . ?
C65 H65 0.9500 . ?
C65 C66 1.380(4) . ?
C66 H66 0.9500 . ?
C66 C67 1.377(4) . ?
C67 H67 0.9500 . ?
C67 C68 1.388(3) . ?
C68 H68 0.9500 . ?
C69 C70 1.398(3) . ?
C69 C74 1.388(3) . ?
C70 H70 0.9500 . ?
C70 C71 1.389(3) . ?
C71 H71 0.9500 . ?
C71 C72 1.385(3) . ?
C72 H72 0.9500 . ?
C72 C73 1.381(3) . ?
C73 H73 0.9500 . ?
C73 C74 1.392(3) . ?
C74 H74 0.9500 . ?
C75 C76 1.395(3) . ?
C75 C80 1.394(3) . ?
C76 H76 0.9500 . ?
C76 C77 1.389(3) . ?
C77 H77 0.9500 . ?
C77 C78 1.379(3) . ?
C78 H78 0.9500 . ?
C78 C79 1.383(3) . ?
C79 H79 0.9500 . ?
C79 C80 1.402(3) . ?
C80 H80 0.9500 . ?
C81 C82 1.394(3) . ?
C81 C86 1.396(3) . ?
C82 H82 0.9500 . ?
C82 C83 1.386(3) . ?
C83 H83 0.9500 . ?
C83 C84 1.385(3) . ?
C84 H84 0.9500 . ?
C84 C85 1.378(3) . ?
C85 H85 0.9500 . ?
C85 C86 1.387(3) . ?
C86 H86 0.9500 . ?
C87 C88 1.392(3) . ?
C88 H88 0.9500 . ?
C88 C89 1.385(3) . ?
C89 H89 0.9500 . ?
C89 C90 1.392(4) . ?
C90 H90 0.9500 . ?
C90 C91 1.377(3) . ?
C91 H91 0.9500 . ?
C93 C94 1.482(3) . ?
C94 C95 1.380(3) . ?
C95 H95 0.9500 . ?
C96 H96 0.9500 . ?
C96 C97 1.390(3) . ?
C97 H97 0.9500 . ?

loop_
_geom_torsion_atom_site_label_1
_geom_torsion_atom_site_label_2
_geom_torsion_atom_site_label_3
_geom_torsion_atom_site_label_4
_geom_torsion
_geom_torsion_site_symmetry_1
_geom_torsion_site_symmetry_2
_geom_torsion_site_symmetry_3
_geom_torsion_site_symmetry_4
_geom_torsion_publ_flag
Ru1 P05 C19 C20 -14.92(19) . . . . ?
Ru1 P05 C19 C24 167.77(13) . . . . ?
Ru1 P05 C25 C26 115.14(16) . . . . ?
Ru1 P05 C25 C30 -65.26(16) . . . . ?
Ru1 P05 C31 C32 -70.10(19) . . . . ?
Ru1 P05 C31 C36 106.09(17) . . . . ?
Ru1 P07 C1 C2 -0.7(2) . . . . ?
Ru1 P07 C1 C6 179.90(15) . . . . ?
Ru1 P07 C7 C8 48.89(18) . . . . ?
Ru1 P07 C7 C12 -133.67(18) . . . . ?
Ru1 P07 C13 C14 77.39(17) . . . . ?
Ru1 P07 C13 C18 -91.94(17) . . . . ?
Ru1 N2 C43 S1 -178.59(9) . . . . ?
Ru1 N2 C43 N1 0.4(3) . . . . ?
Ru1 N2 C44 O1 -179.76(16) . . . . ?
Ru1 N2 C44 C45 -1.2(2) . . . . ?
Ru1 N3 C45 C44 1.8(2) . . . . ?
Ru1 N3 C45 C46 -179.39(15) . . . . ?
Ru1 N3 C48 C47 179.95(15) . . . . ?
S1 C37 C38 C39 176.38(19) . . . . ?
S1 C37 C42 N1 -1.0(2) . . . . ?
S1 C37 C42 C41 -178.16(19) . . . . ?
P05 C19 C20 C21 -177.57(15) . . . . ?
P05 C19 C24 C23 176.88(15) . . . . ?
P05 C25 C26 C27 179.49(15) . . . . ?
P05 C25 C30 C29 -179.54(16) . . . . ?
P05 C31 C32 C33 179.29(18) . . . . ?
P05 C31 C36 C35 -178.5(2) . . . . ?
P07 C1 C2 C3 -178.64(16) . . . . ?
P07 C1 C6 C5 179.5(2) . . . . ?
P07 C7 C8 C9 -179.09(16) . . . . ?
P07 C7 C12 C11 179.6(2) . . . . ?
P07 C13 C14 C15 -168.92(16) . . . . ?
P07 C13 C18 C17 168.67(18) . . . . ?
O1 C44 C45 N3 178.27(18) . . . . ?
O1 C44 C45 C46 -0.5(3) . . . . ?
N2 C44 C45 N3 -0.4(2) . . . . ?
N2 C44 C45 C46 -179.22(18) . . . . ?
N3 C45 C46 N4 -0.9(3) . . . . ?
N4 C47 C48 N3 -0.1(3) . . . . ?
C1 P07 C7 C8 -80.19(18) . . . . ?
C1 P07 C7 C12 97.3(2) . . . . ?
C1 P07 C13 C14 -155.73(17) . . . . ?
C1 P07 C13 C18 34.93(19) . . . . ?
C1 C2 C3 C4 -0.8(3) . . . . ?
C2 C1 C6 C5 0.1(3) . . . . ?
C2 C3 C4 C5 -0.1(4) . . . . ?
C3 C4 C5 C6 0.9(4) . . . . ?
C4 C5 C6 C1 -0.9(4) . . . . ?
C6 C1 C2 C3 0.8(3) . . . . ?
C7 P07 C1 C2 128.23(18) . . . . ?
C7 P07 C1 C6 -51.2(2) . . . . ?
C7 P07 C13 C14 -49.72(19) . . . . ?
C7 P07 C13 C18 140.94(17) . . . . ?
C7 C8 C9 C10 -0.9(3) . . . . ?
C8 C7 C12 C11 -3.0(4) . . . . ?
C8 C9 C10 C11 -1.9(4) . . . . ?
C9 C10 C11 C12 2.2(4) . . . . ?
C10 C11 C12 C7 0.3(4) . . . . ?
C12 C7 C8 C9 3.3(3) . . . . ?
C13 P07 C1 C2 -122.64(18) . . . . ?
C13 P07 C1 C6 57.9(2) . . . . ?
C13 P07 C7 C8 171.36(16) . . . . ?
C13 P07 C7 C12 -11.2(2) . . . . ?
C13 C14 C15 C16 0.8(3) . . . . ?
C14 C13 C18 C17 -0.9(3) . . . . ?
C14 C15 C16 C17 -1.6(3) . . . . ?
C15 C16 C17 C18 1.1(4) . . . . ?
C16 C17 C18 C13 0.2(3) . . . . ?
C18 C13 C14 C15 0.4(3) . . . . ?
C19 P05 C25 C26 -118.36(18) . . . . ?
C19 P05 C25 C30 61.24(16) . . . . ?
C19 P05 C31 C32 161.47(18) . . . . ?
C19 P05 C31 C36 -22.3(2) . . . . ?
C19 C20 C21 C22 0.7(3) . . . . ?
C20 C19 C24 C23 -0.5(3) . . . . ?
C20 C21 C22 C23 -0.3(3) . . . . ?
C21 C22 C23 C24 -0.5(3) . . . . ?
C22 C23 C24 C19 0.9(3) . . . . ?
C24 C19 C20 C21 -0.3(3) . . . . ?
C25 P05 C19 C20 -138.59(17) . . . . ?
C25 P05 C19 C24 44.10(17) . . . . ?
C25 P05 C31 C32 57.58(19) . . . . ?
C25 P05 C31 C36 -126.22(18) . . . . ?
C25 C26 C27 C28 0.1(3) . . . . ?
C26 C25 C30 C29 0.1(3) . . . . ?
C26 C27 C28 C29 0.0(3) . . . . ?
C27 C28 C29 C30 0.0(3) . . . . ?
C28 C29 C30 C25 -0.1(3) . . . . ?
C30 C25 C26 C27 -0.1(3) . . . . ?
C31 P05 C19 C20 111.86(17) . . . . ?
C31 P05 C19 C24 -65.44(17) . . . . ?
C31 P05 C25 C26 -13.5(2) . . . . ?
C31 P05 C25 C30 166.13(15) . . . . ?
C31 C32 C33 C34 -1.6(4) . . . . ?
C32 C31 C36 C35 -2.2(3) . . . . ?
C32 C33 C34 C35 -0.7(4) . . . . ?
C33 C34 C35 C36 1.6(4) . . . . ?
C34 C35 C36 C31 -0.1(4) . . . . ?
C36 C31 C32 C33 3.1(3) . . . . ?
C37 S1 C43 N1 -2.77(17) . . . . ?
C37 S1 C43 N2 176.32(18) . . . . ?
C37 C38 C39 C40 1.1(4) . . . . ?
C38 C37 C42 N1 176.0(2) . . . . ?
C38 C37 C42 C41 -1.1(3) . . . . ?
C38 C39 C40 C41 -1.1(4) . . . . ?
C39 C40 C41 C42 -0.1(4) . . . . ?
C40 C41 C42 N1 -175.7(2) . . . . ?
C40 C41 C42 C37 1.2(4) . . . . ?
C42 N1 C43 S1 2.7(2) . . . . ?
C42 N1 C43 N2 -176.42(18) . . . . ?
C42 C37 C38 C39 0.0(3) . . . . ?
C43 S1 C37 C38 -174.8(2) . . . . ?
C43 S1 C37 C42 1.97(17) . . . . ?
C43 N1 C42 C37 -1.1(3) . . . . ?
C43 N1 C42 C41 175.9(2) . . . . ?
C43 N2 C44 O1 2.1(3) . . . . ?
C43 N2 C44 C45 -179.29(16) . . . . ?
C44 N2 C43 S1 -0.7(3) . . . . ?
C44 N2 C43 N1 178.35(18) . . . . ?
C44 C45 C46 N4 177.8(2) . . . . ?
C45 N3 C48 C47 -0.7(3) . . . . ?
C46 N4 C47 C48 0.3(3) . . . . ?
C47 N4 C46 C45 0.2(3) . . . . ?
C48 N3 C45 C44 -177.68(17) . . . . ?
C48 N3 C45 C46 1.1(3) . . . . ?
Ru2 P06 C69 C70 64.80(17) . . . . ?
Ru2 P06 C69 C74 -114.77(18) . . . . ?
Ru2 P06 C75 C76 -164.35(14) . . . . ?
Ru2 P06 C75 C80 20.40(19) . . . . ?
Ru2 P06 C81 C82 -109.19(17) . . . . ?
Ru2 P06 C81 C86 67.06(17) . . . . ?
Ru2 P08 C56 C51 124.88(16) . . . . ?
Ru2 P08 C56 C55 -57.33(16) . . . . ?
Ru2 P08 C57 C58 -9.6(2) . . . . ?
Ru2 P08 C57 C62 171.35(14) . . . . ?
Ru2 P08 C63 C64 -71.55(18) . . . . ?
Ru2 P08 C63 C68 104.15(18) . . . . ?
Ru2 N6 C92 S2 -179.25(9) . . . . ?
Ru2 N6 C92 N5 2.4(3) . . . . ?
Ru2 N6 C93 O3 178.45(16) . . . . ?
Ru2 N6 C93 C94 -2.1(2) . . . . ?
Ru2 N7 C94 C93 -1.7(2) . . . . ?
Ru2 N7 C94 C95 177.97(15) . . . . ?
Ru2 N7 C97 C96 -178.55(15) . . . . ?
S2 C87 C88 C89 -178.45(19) . . . . ?
P06 C69 C70 C71 -178.39(17) . . . . ?
P06 C69 C74 C73 177.86(19) . . . . ?
P06 C75 C76 C77 -172.94(17) . . . . ?
P06 C75 C80 C79 173.30(16) . . . . ?
P06 C81 C82 C83 177.26(19) . . . . ?
P06 C81 C86 C85 -177.65(16) . . . . ?
P08 C57 C58 C59 -178.69(17) . . . . ?
P08 C57 C62 C61 178.07(17) . . . . ?
P08 C63 C64 C65 177.12(17) . . . . ?
P08 C63 C68 C67 -176.1(2) . . . . ?
O3 C93 C94 N7 -177.99(18) . . . . ?
O3 C93 C94 C95 2.4(3) . . . . ?
N5 C01W C87 S2 -0.1(2) . . . . ?
N5 C01W C87 C88 -179.4(2) . . . . ?
N5 C01W C91 C90 178.7(2) . . . . ?
N6 C93 C94 N7 2.5(3) . . . . ?
N6 C93 C94 C95 -177.15(18) . . . . ?
N7 C94 C95 N8 0.9(3) . . . . ?
N8 C96 C97 N7 0.4(3) . . . . ?
C01W N5 C92 S2 -0.7(2) . . . . ?
C01W N5 C92 N6 177.77(18) . . . . ?
C01W C87 C88 C89 0.6(3) . . . . ?
C51 C52 C53 C54 -0.4(3) . . . . ?
C52 C51 C56 P08 179.17(15) . . . . ?
C52 C51 C56 C55 1.4(3) . . . . ?
C52 C53 C54 C55 0.4(3) . . . . ?
C53 C54 C55 C56 0.5(3) . . . . ?
C54 C55 C56 P08 -179.35(15) . . . . ?
C54 C55 C56 C51 -1.4(3) . . . . ?
C56 P08 C57 C58 -136.05(18) . . . . ?
C56 P08 C57 C62 44.91(18) . . . . ?
C56 P08 C63 C64 54.67(19) . . . . ?
C56 P08 C63 C68 -129.62(18) . . . . ?
C56 C51 C52 C53 -0.6(3) . . . . ?
C57 P08 C56 C51 -105.83(18) . . . . ?
C57 P08 C56 C55 71.96(16) . . . . ?
C57 P08 C63 C64 158.78(17) . . . . ?
C57 P08 C63 C68 -25.5(2) . . . . ?
C57 C58 C59 C60 0.3(3) . . . . ?
C58 C57 C62 C61 -1.0(3) . . . . ?
C58 C59 C60 C61 -0.3(4) . . . . ?
C59 C60 C61 C62 -0.4(3) . . . . ?
C60 C61 C62 C57 1.0(3) . . . . ?
C62 C57 C58 C59 0.3(3) . . . . ?
C63 P08 C56 C51 -0.30(19) . . . . ?
C63 P08 C56 C55 177.49(15) . . . . ?
C63 P08 C57 C58 116.25(18) . . . . ?
C63 P08 C57 C62 -62.79(18) . . . . ?
C63 C64 C65 C66 -0.7(4) . . . . ?
C64 C63 C68 C67 -0.4(4) . . . . ?
C64 C65 C66 C67 -0.9(4) . . . . ?
C65 C66 C67 C68 1.9(5) . . . . ?
C66 C67 C68 C63 -1.2(4) . . . . ?
C68 C63 C64 C65 1.3(3) . . . . ?
C69 P06 C75 C76 -39.28(18) . . . . ?
C69 P06 C75 C80 145.46(17) . . . . ?
C69 P06 C81 C82 124.49(18) . . . . ?
C69 P06 C81 C86 -59.25(18) . . . . ?
C69 C70 C71 C72 0.4(3) . . . . ?
C70 C69 C74 C73 -1.7(3) . . . . ?
C70 C71 C72 C73 -1.6(4) . . . . ?
C71 C72 C73 C74 1.1(4) . . . . ?
C72 C73 C74 C69 0.6(4) . . . . ?
C74 C69 C70 C71 1.2(3) . . . . ?
C75 P06 C69 C70 -63.27(17) . . . . ?
C75 P06 C69 C74 117.15(19) . . . . ?
C75 P06 C81 C82 19.74(19) . . . . ?
C75 P06 C81 C86 -164.01(17) . . . . ?
C75 C76 C77 C78 -1.1(4) . . . . ?
C76 C75 C80 C79 -1.9(3) . . . . ?
C76 C77 C78 C79 -0.8(4) . . . . ?
C77 C78 C79 C80 1.3(4) . . . . ?
C78 C79 C80 C75 0.1(3) . . . . ?
C80 C75 C76 C77 2.4(3) . . . . ?
C81 P06 C69 C70 -168.65(16) . . . . ?
C81 P06 C69 C74 11.8(2) . . . . ?
C81 P06 C75 C76 69.40(18) . . . . ?
C81 P06 C75 C80 -105.86(17) . . . . ?
C81 C82 C83 C84 0.5(4) . . . . ?
C82 C81 C86 C85 -1.3(3) . . . . ?
C82 C83 C84 C85 -1.4(4) . . . . ?
C83 C84 C85 C86 1.0(4) . . . . ?
C84 C85 C86 C81 0.4(3) . . . . ?
C86 C81 C82 C83 0.9(3) . . . . ?
C87 S2 C92 N5 0.51(17) . . . . ?
C87 S2 C92 N6 -177.89(18) . . . . ?
C87 C01W C91 C90 0.4(3) . . . . ?
C87 C88 C89 C90 0.1(4) . . . . ?
C88 C89 C90 C91 -0.6(4) . . . . ?
C89 C90 C91 C01W 0.3(4) . . . . ?
C91 C01W C87 S2 178.31(17) . . . . ?
C91 C01W C87 C88 -0.9(3) . . . . ?
C92 S2 C87 C01W -0.18(16) . . . . ?
C92 S2 C87 C88 179.0(2) . . . . ?
C92 N5 C01W C87 0.5(3) . . . . ?
C92 N5 C01W C91 -177.8(2) . . . . ?
C92 N6 C93 O3 -2.5(3) . . . . ?
C92 N6 C93 C94 176.94(17) . . . . ?
C93 N6 C92 S2 1.8(3) . . . . ?
C93 N6 C92 N5 -176.50(18) . . . . ?
C93 C94 C95 N8 -179.4(2) . . . . ?
C94 N7 C97 C96 0.9(3) . . . . ?
C95 N8 C96 C97 -1.1(3) . . . . ?
C96 N8 C95 C94 0.4(3) . . . . ?
C97 N7 C94 C93 178.75(17) . . . . ?
C97 N7 C94 C95 -1.6(3) . . . . ?

loop_
_platon_squeeze_void_nr
_platon_squeeze_void_average_x
_platon_squeeze_void_average_y
_platon_squeeze_void_average_z
_platon_squeeze_void_volume
_platon_squeeze_void_count_electrons
_platon_squeeze_void_content
1 0.249 -0.250 0.095 1101 153 '4 DCM'
2 0.751 0.250 0.618 1103 153 '4 DCM'
